data_4321725
loop_
_publ_author_name
'Jean Huhmann-Vincent'
'Brian L. Scott'
'Gregory J. Kubas'

_publ_section_title
;
 Rhenium Complexes with Weakly Coordinating Solvent Ligands,
 cis-[Re(PR3)(CO)4(L)][BArF], L = CH2Cl2, Et2O, NC5F5: Decomposition to
 Chloride-Bridged Dimers in CH2Cl2 Solution
;
_journal_name_full 'Inorganic Chemistry'
_journal_page_first 115
_journal_page_last 124
_journal_paper_doi 10.1021/ic980912q
_journal_volume 38
_journal_year 1999
_chemical_formula_sum 'C13 H21 Cl O4 P Re'
_chemical_formula_weight 493.92
_chemical_name_systematic
; 
 ? 
;
_space_group_IT_number 15
_symmetry_cell_setting monoclinic
_symmetry_space_group_name_Hall '-C 2yc'
_symmetry_space_group_name_H-M 'C 1 2/c 1'
_atom_sites_solution_hydrogens geom
_atom_sites_solution_primary direct
_atom_sites_solution_secondary difmap
_audit_creation_method SHELXL
_cell_angle_alpha 90.00
_cell_angle_beta 92.254(7)
_cell_angle_gamma 90.00
_cell_formula_units_Z 8
_cell_length_a 25.803(2)
_cell_length_b 8.672(1)
_cell_length_c 15.578(2)
_cell_measurement_temperature 193
_cell_volume 3483.1(7)
_computing_cell_refinement 'XSCANS 2.10b (Siemens)'
_computing_data_collection 'XSCANS 2.10b (Siemens)'
_computing_data_reduction 'XSCANS 2.10b (Siemens)'
_computing_molecular_graphics 'SHELXTL PC 4.2/360 Siemens'
_computing_publication_material 'SHELXTL PC 4.2/360 Siemens'
_computing_structure_refinement 'SHELXL-93 (Sheldrick, 1993)'
_computing_structure_solution 'SHELXS-86 (Sheldrick, 1990)'
_diffrn_ambient_temperature 193
_diffrn_measurement_device 'Siemens P4/PC'
_diffrn_measurement_method '\w scans'
_diffrn_radiation_monochromator graphite
_diffrn_radiation_source 'fine-focus sealed tube'
_diffrn_radiation_type MoK\a
_diffrn_radiation_wavelength 0.71073
_diffrn_reflns_av_R_equivalents 0.0385
_diffrn_reflns_av_sigmaI/netI 0.0445
_diffrn_reflns_limit_h_max 30
_diffrn_reflns_limit_h_min -1
_diffrn_reflns_limit_k_max 10
_diffrn_reflns_limit_k_min -1
_diffrn_reflns_limit_l_max 18
_diffrn_reflns_limit_l_min -18
_diffrn_reflns_number 3748
_diffrn_reflns_theta_max 25.00
_diffrn_reflns_theta_min 2.82
_diffrn_standards_decay_% 0
_diffrn_standards_interval_count 97
_diffrn_standards_number 3
_exptl_absorpt_coefficient_mu 7.230
_exptl_absorpt_correction_T_max 0.78
_exptl_absorpt_correction_T_min 0.26
_exptl_absorpt_correction_type empirical
_exptl_crystal_colour colorless
_exptl_crystal_density_diffrn 1.884
_exptl_crystal_density_method 'not measured'
_exptl_crystal_description 'rectangular slab'
_exptl_crystal_F_000 1904
_exptl_crystal_size_max 0.41
_exptl_crystal_size_mid 0.31
_exptl_crystal_size_min 0.08
_refine_diff_density_max 1.723
_refine_diff_density_min -2.731
_refine_diff_density_rms 0.238
_refine_ls_extinction_method none
_refine_ls_goodness_of_fit_all 0.969
_refine_ls_goodness_of_fit_obs 0.977
_refine_ls_hydrogen_treatment noref
_refine_ls_matrix_type full
_refine_ls_number_parameters 181
_refine_ls_number_reflns 3058
_refine_ls_number_restraints 0
_refine_ls_restrained_S_all 0.970
_refine_ls_restrained_S_obs 0.977
_refine_ls_R_factor_all 0.0523
_refine_ls_R_factor_obs 0.0429
_refine_ls_shift/esd_max 0.000
_refine_ls_shift/esd_mean 0.000
_refine_ls_structure_factor_coef Fsqd
_refine_ls_weighting_details 'w=1/[\s^2^(Fo^2^)+(0.0836P)^2^+9.9670P] where P=(Fo^2^+2Fc^2^)/3'
_refine_ls_weighting_scheme calc
_refine_ls_wR_factor_all 0.1135
_refine_ls_wR_factor_obs 0.1057
_reflns_number_observed 2635
_reflns_number_total 3059
_reflns_observed_criterion >2sigma(I)
_cod_data_source_file ic980912q_3.cif
_cod_data_source_block xr144
_cod_depositor_comments
;
The following automatic conversions were performed:

'_refine_ls_weighting_scheme' value 'calc
w=1/[\s^2^(Fo^2^)+(0.0836P)^2^+9.9670P] where P=(Fo^2^+2Fc^2^)/3' was
changed to 'calc'. New tag '_refine_ls_weighting_details' was
created. The value of the new tag was set to
'w=1/[\s^2^(Fo^2^)+(0.0836P)^2^+9.9670P] where P=(Fo^2^+2Fc^2^)/3'.

Automatic conversion script
Id: cif_fix_values 3143 2015-03-26 13:38:13Z robertas 
;
_cod_database_code 4321725

loop_
_symmetry_equiv_pos_as_xyz
'x, y, z'
'-x, y, -z+1/2'
'x+1/2, y+1/2, z'
'-x+1/2, y+1/2, -z+1/2'
'-x, -y, -z'
'x, -y, z-1/2'
'-x+1/2, -y+1/2, -z'
'x+1/2, -y+1/2, z-1/2'

loop_
_atom_site_aniso_label
_atom_site_aniso_U_11
_atom_site_aniso_U_22
_atom_site_aniso_U_33
_atom_site_aniso_U_23
_atom_site_aniso_U_13
_atom_site_aniso_U_12
Re1 0.0207(2) 0.0232(2) 0.0274(2) -0.00031(11) 0.00405(13) -0.00083(12)
P1 0.0209(10) 0.0299(11) 0.0247(9) 0.0037(7) 0.0031(8) 0.0019(8)
Cl1 0.0337(12) 0.0492(13) 0.0320(10) 0.0038(8) -0.0045(9) -0.0021(9)
O1 0.039(4) 0.033(4) 0.076(4) -0.009(3) -0.001(3) 0.002(3)
O2 0.028(3) 0.065(5) 0.052(4) -0.005(3) -0.009(3) -0.009(3)
O3 0.072(5) 0.027(4) 0.084(5) 0.013(3) 0.021(4) 0.003(4)
O4 0.074(5) 0.060(5) 0.053(4) 0.003(3) 0.036(4) 0.001(4)
C1 0.023(4) 0.040(5) 0.035(4) 0.010(3) 0.000(3) -0.004(4)
C2 0.024(4) 0.075(7) 0.049(5) 0.009(5) 0.008(4) -0.014(5)
C3 0.029(5) 0.031(5) 0.065(5) 0.001(4) 0.000(4) -0.011(4)
C4 0.040(5) 0.027(4) 0.036(4) -0.005(3) 0.009(3) 0.001(4)
C5 0.062(7) 0.051(6) 0.042(5) -0.018(4) 0.005(4) -0.008(5)
C6 0.035(5) 0.036(5) 0.052(5) 0.004(4) 0.009(4) 0.012(4)
C7 0.034(5) 0.062(6) 0.027(4) 0.011(4) -0.006(3) -0.003(5)
C8 0.061(7) 0.088(8) 0.027(4) 0.015(5) 0.001(4) -0.010(6)
C9 0.056(7) 0.080(8) 0.053(5) 0.017(5) -0.013(5) 0.022(6)
C10 0.024(4) 0.028(5) 0.043(4) -0.006(3) 0.004(3) -0.005(4)
C11 0.044(5) 0.019(4) 0.039(4) -0.008(3) 0.019(4) 0.002(4)
C12 0.035(5) 0.033(5) 0.035(4) 0.008(3) 0.012(3) 0.000(4)
C13 0.023(4) 0.023(4) 0.047(5) -0.003(3) 0.007(4) 0.009(3)

loop_
_atom_site_label
_atom_site_type_symbol
_atom_site_fract_x
_atom_site_fract_y
_atom_site_fract_z
_atom_site_U_iso_or_equiv
_atom_site_thermal_displace_type
_atom_site_occupancy
_atom_site_calc_flag
_atom_site_refinement_flags
_atom_site_disorder_group
Re1 Re 0.417568(11) 0.27424(4) 0.01225(2) 0.02367(15) Uani 1 d . .
P1 P 0.35846(8) 0.2297(2) 0.13379(12) 0.0251(4) Uani 1 d . .
Cl1 Cl 0.34133(9) 0.2446(3) -0.08864(13) 0.0385(5) Uani 1 d . .
O1 O 0.4465(2) -0.0724(8) 0.0019(4) 0.049(2) Uani 1 d . .
O2 O 0.5102(2) 0.3245(9) 0.1380(4) 0.049(2) Uani 1 d . .
O3 O 0.3962(3) 0.6276(8) -0.0020(5) 0.061(2) Uani 1 d . .
O4 O 0.4884(3) 0.3121(9) -0.1426(4) 0.062(2) Uani 1 d . .
C1 C 0.3035(3) 0.0972(10) 0.1073(5) 0.033(2) Uani 1 d . .
H1 H 0.2812(3) 0.1527(10) 0.0652(5) 0.039 Uiso 1 calc R .
C2 C 0.2690(3) 0.0613(13) 0.1821(5) 0.049(2) Uani 1 d . .
H2A H 0.2591(3) 0.1558(13) 0.2091(5) 0.074 Uiso 1 calc R .
H2B H 0.2877(3) -0.0023(13) 0.2232(5) 0.074 Uiso 1 calc R .
H2C H 0.2385(3) 0.0078(13) 0.1611(5) 0.074 Uiso 1 calc R .
C3 C 0.3192(3) -0.0506(10) 0.0624(6) 0.042(2) Uani 1 d . .
H3A H 0.3406(3) -0.0258(10) 0.0153(6) 0.063 Uiso 1 calc R .
H3B H 0.2887(3) -0.1038(10) 0.0411(6) 0.063 Uiso 1 calc R .
H3C H 0.3382(3) -0.1155(10) 0.1024(6) 0.063 Uiso 1 calc R .
C4 C 0.3260(3) 0.4057(9) 0.1706(5) 0.034(2) Uani 1 d . .
H4 H 0.3046(3) 0.3744(9) 0.2182(5) 0.041 Uiso 1 calc R .
C5 C 0.3639(4) 0.5252(12) 0.2068(5) 0.052(3) Uani 1 d . .
H5A H 0.3862(4) 0.4784(12) 0.2502(5) 0.078 Uiso 1 calc R .
H5B H 0.3451(4) 0.6084(12) 0.2316(5) 0.078 Uiso 1 calc R .
H5C H 0.3845(4) 0.5641(12) 0.1615(5) 0.078 Uiso 1 calc R .
C6 C 0.2889(3) 0.4739(10) 0.1019(5) 0.041(2) Uani 1 d . .
H6A H 0.2654(3) 0.3954(10) 0.0811(5) 0.061 Uiso 1 calc R .
H6B H 0.3084(3) 0.5122(10) 0.0551(5) 0.061 Uiso 1 calc R .
H6C H 0.2697(3) 0.5568(10) 0.1262(5) 0.061 Uiso 1 calc R .
C7 C 0.3947(3) 0.1649(12) 0.2325(5) 0.041(2) Uani 1 d . .
H7 H 0.4234(3) 0.2381(12) 0.2403(5) 0.050 Uiso 1 calc R .
C8 C 0.3650(4) 0.1736(15) 0.3161(5) 0.059(3) Uani 1 d . .
H8A H 0.3491(4) 0.2731(15) 0.3204(5) 0.088 Uiso 1 calc R .
H8B H 0.3887(4) 0.1580(15) 0.3643(5) 0.088 Uiso 1 calc R .
H8C H 0.3388(4) 0.0951(15) 0.3156(5) 0.088 Uiso 1 calc R .
C9 C 0.4202(4) 0.0085(14) 0.2234(6) 0.063(3) Uani 1 d . .
H9A H 0.4383(4) 0.0052(14) 0.1708(6) 0.095 Uiso 1 calc R .
H9B H 0.3942(4) -0.0705(14) 0.2228(6) 0.095 Uiso 1 calc R .
H9C H 0.4443(4) -0.0081(14) 0.2710(6) 0.095 Uiso 1 calc R .
C10 C 0.4341(3) 0.0509(10) 0.0075(5) 0.031(2) Uani 1 d . .
C11 C 0.4735(4) 0.3035(9) 0.0917(5) 0.034(2) Uani 1 d . .
C12 C 0.4031(3) 0.4999(11) 0.0066(5) 0.034(2) Uani 1 d . .
C13 C 0.4619(3) 0.2980(9) -0.0858(5) 0.031(2) Uani 1 d . .

loop_
_atom_type_symbol
_atom_type_description
_atom_type_scat_dispersion_real
_atom_type_scat_dispersion_imag
_atom_type_scat_source
C C 0.0033 0.0016 'International Tables Vol C Tables 4.2.6.8 and 6.1.1.4'
H H 0.0000 0.0000 'International Tables Vol C Tables 4.2.6.8 and 6.1.1.4'
O O 0.0106 0.0060 'International Tables Vol C Tables 4.2.6.8 and 6.1.1.4'
P P 0.1023 0.0942 'International Tables Vol C Tables 4.2.6.8 and 6.1.1.4'
Cl Cl 0.1484 0.1585 'International Tables Vol C Tables 4.2.6.8 and 6.1.1.4'
Re Re -1.0185 7.2310 'International Tables Vol C Tables 4.2.6.8 and 6.1.1.4'

loop_
_geom_angle_atom_site_label_1
_geom_angle_atom_site_label_2
_geom_angle_atom_site_label_3
_geom_angle
_geom_angle_site_symmetry_1
_geom_angle_site_symmetry_3
_geom_angle_publ_flag
C11 Re1 C13 92.4(3) . . ?
C11 Re1 C12 91.9(3) . . ?
C13 Re1 C12 88.6(3) . . ?
C11 Re1 C10 89.8(3) . . ?
C13 Re1 C10 86.6(3) . . ?
C12 Re1 C10 175.0(3) . . ?
C11 Re1 Cl1 177.2(2) . . ?
C13 Re1 Cl1 89.4(3) . . ?
C12 Re1 Cl1 86.1(3) . . ?
C10 Re1 Cl1 92.4(2) . . ?
C11 Re1 P1 89.9(2) . . ?
C13 Re1 P1 176.6(2) . . ?
C12 Re1 P1 93.8(2) . . ?
C10 Re1 P1 90.9(2) . . ?
Cl1 Re1 P1 88.38(7) . . ?
C4 P1 C7 102.3(4) . . ?
C4 P1 C1 103.2(4) . . ?
C7 P1 C1 110.6(4) . . ?
C4 P1 Re1 113.8(3) . . ?
C7 P1 Re1 111.8(3) . . ?
C1 P1 Re1 114.1(2) . . ?
C2 C1 C3 110.7(7) . . ?
C2 C1 P1 114.8(6) . . ?
C3 C1 P1 114.1(5) . . ?
C5 C4 C6 111.9(8) . . ?
C5 C4 P1 112.7(6) . . ?
C6 C4 P1 112.5(5) . . ?
C9 C7 C8 110.8(8) . . ?
C9 C7 P1 113.6(6) . . ?
C8 C7 P1 115.8(7) . . ?
O1 C10 Re1 175.1(7) . . ?
O2 C11 Re1 176.4(7) . . ?
O3 C12 Re1 175.3(7) . . ?
O4 C13 Re1 179.2(8) . . ?

loop_
_geom_bond_atom_site_label_1
_geom_bond_atom_site_label_2
_geom_bond_distance
_geom_bond_site_symmetry_2
_geom_bond_publ_flag
Re1 C11 1.882(10) . ?
Re1 C13 1.954(8) . ?
Re1 C12 1.993(9) . ?
Re1 C10 1.986(9) . ?
Re1 Cl1 2.483(2) . ?
Re1 P1 2.507(2) . ?
P1 C4 1.843(8) . ?
P1 C7 1.855(8) . ?
P1 C1 1.860(8) . ?
O1 C10 1.120(11) . ?
O2 C11 1.181(10) . ?
O3 C12 1.130(11) . ?
O4 C13 1.147(10) . ?
C1 C2 1.526(10) . ?
C1 C3 1.522(12) . ?
C4 C5 1.519(12) . ?
C4 C6 1.526(11) . ?
C7 C9 1.516(15) . ?
C7 C8 1.538(11) . ?
